data_7000134
loop_
_publ_author_name
'Bucher, Christophe'
'Devillers, Charles H.'
'Moutet, Jean-Claude'
'P\'ecaut, Jacques'
'Royal, Guy'
'Saint-Aman, Eric'
'Thomas, Fabrice'

_publ_section_title
;
 Calix[4]phyrin based redox architectures: towards new molecular tools
 for electrochemical sensing.
;
_journal_issue 22
_journal_name_full 'Dalton transactions (Cambridge, England : 2003)'
_journal_page_first 3620
_journal_page_last 3631
_journal_paper_doi 10.1039/b507144e
_journal_year 2005
_chemical_formula_sum 'C40 H46 Fe N4 O'
_chemical_formula_weight 654.66
_chemical_name_common 'calix(4)phyrin (1)'
_chemical_name_systematic
;
?
;
_space_group_IT_number 2
_symmetry_cell_setting triclinic
_symmetry_space_group_name_Hall '-P 1'
_symmetry_space_group_name_H-M 'P -1'
_atom_sites_solution_hydrogens geom
_atom_sites_solution_primary direct
_atom_sites_solution_secondary difmap
_audit_creation_method SHELXL-97
_cell_angle_alpha 108.78(3)
_cell_angle_beta 91.96(3)
_cell_angle_gamma 91.09(3)
_cell_formula_units_Z 2
_cell_length_a 7.7327(15)
_cell_length_b 13.530(3)
_cell_length_c 17.245(3)
_cell_measurement_reflns_used 940
_cell_measurement_temperature 298(2)
_cell_measurement_theta_max 28.135
_cell_measurement_theta_min 3.182
_cell_volume 1706.3(7)
_computing_cell_refinement 'Bruker SMART'
_computing_data_collection 'Bruker SMART'
_computing_data_reduction 'Bruker SAINT'
_computing_molecular_graphics 'Bruker SHELXTL'
_computing_publication_material 'Bruker SHELXTL'
_computing_structure_refinement 'SHELXL-97 (Sheldrick, 1997)'
_computing_structure_solution 'SHELXS-97 (Sheldrick, 1990)'
_diffrn_ambient_temperature 298(2)
_diffrn_measured_fraction_theta_full 0.859
_diffrn_measured_fraction_theta_max 0.859
_diffrn_measurement_device_type 'CCD area detector'
_diffrn_measurement_method 'phi and omega scans'
_diffrn_radiation_monochromator graphite
_diffrn_radiation_source 'fine-focus sealed tube'
_diffrn_radiation_type MoK\a
_diffrn_radiation_wavelength 0.71073
_diffrn_reflns_av_R_equivalents 0.0176
_diffrn_reflns_av_sigmaI/netI 0.0366
_diffrn_reflns_limit_h_max 10
_diffrn_reflns_limit_h_min -10
_diffrn_reflns_limit_k_max 17
_diffrn_reflns_limit_k_min -17
_diffrn_reflns_limit_l_max 23
_diffrn_reflns_limit_l_min -18
_diffrn_reflns_number 10819
_diffrn_reflns_theta_full 28.76
_diffrn_reflns_theta_max 28.76
_diffrn_reflns_theta_min 2.32
_exptl_absorpt_coefficient_mu 0.479
_exptl_absorpt_correction_type none
_exptl_crystal_density_diffrn 1.274
_exptl_crystal_density_meas 0
_exptl_crystal_density_method 'not measured'
_exptl_crystal_F_000 696
_exptl_crystal_size_max 0.50
_exptl_crystal_size_mid 0.20
_exptl_crystal_size_min 0.20
_refine_diff_density_max 0.477
_refine_diff_density_min -0.287
_refine_diff_density_rms 0.045
_refine_ls_extinction_method none
_refine_ls_goodness_of_fit_ref 1.053
_refine_ls_hydrogen_treatment mixed
_refine_ls_matrix_type full
_refine_ls_number_parameters 415
_refine_ls_number_reflns 7633
_refine_ls_number_restraints 0
_refine_ls_restrained_S_all 1.053
_refine_ls_R_factor_all 0.0676
_refine_ls_R_factor_gt 0.0493
_refine_ls_shift/su_max 0.001
_refine_ls_shift/su_mean 0.000
_refine_ls_structure_factor_coef Fsqd
_refine_ls_weighting_details 'calc w=1/[\s^2^(Fo^2^)+(0.0656P)^2^+0.5961P] where P=(Fo^2^+2Fc^2^)/3'
_refine_ls_weighting_scheme calc
_refine_ls_wR_factor_gt 0.1277
_refine_ls_wR_factor_ref 0.1390
_reflns_number_gt 5789
_reflns_number_total 7633
_reflns_threshold_expression >2sigma(I)
_cod_data_source_file b507144e.txt
_cod_data_source_block struc_1
_cod_depositor_comments
;
The following automatic conversions were performed:
'_symmetry_cell_setting' value 'Triclinic' changed to 'triclinic'
according to '/home/saulius/struct/CIF-dictionaries/cif_core.dic'
dictionary named 'cif_core.dic' version 2.4.1 from 2010-06-29.

Automatic conversion script
Id: cif_fix_enum 1527 2010-12-29 10:47:43Z saulius 
;
_cod_original_cell_volume 1706.3(6)
_cod_original_sg_symbol_H-M P-1
_cod_database_code 7000134

loop_
_symmetry_equiv_pos_as_xyz
'x, y, z'
'-x, -y, -z'

loop_
_atom_site_label
_atom_site_type_symbol
_atom_site_fract_x
_atom_site_fract_y
_atom_site_fract_z
_atom_site_U_iso_or_equiv
_atom_site_adp_type
_atom_site_occupancy
_atom_site_symmetry_multiplicity
_atom_site_calc_flag
_atom_site_refinement_flags
_atom_site_disorder_assembly
_atom_site_disorder_group
Fe Fe 0.67163(4) -0.35397(2) 0.66656(2) 0.04988(13) Uani 1 1 d . . .
N1 N 0.7429(3) 0.04751(14) 0.81985(11) 0.0511(5) Uani 1 1 d . . .
H1N H 0.7452 0.0939 0.7955 0.061 Uiso 1 1 calc R . .
N2 N 0.7087(2) 0.05569(13) 0.66100(11) 0.0427(4) Uani 1 1 d . . .
N3 N 0.8533(2) 0.30049(13) 0.71968(11) 0.0463(4) Uani 1 1 d . . .
H3N H 0.7831 0.2839 0.7514 0.056 Uiso 1 1 calc R . .
N4 N 0.9107(3) 0.28632(14) 0.89823(12) 0.0522(5) Uani 1 1 d . . .
H4N H 0.9968 0.2455 0.8867 0.063 Uiso 1 1 calc R . .
C1 C 0.7392(4) 0.06846(19) 0.90168(14) 0.0599(7) Uani 1 1 d . . .
C2 C 0.7319(4) -0.0260(2) 0.91668(16) 0.0743(9) Uani 1 1 d . . .
H2 H 0.7267 -0.0346 0.9680 0.089 Uiso 1 1 calc R . .
C3 C 0.7336(4) -0.1055(2) 0.84249(16) 0.0655(7) Uani 1 1 d . . .
H3 H 0.7295 -0.1767 0.8351 0.079 Uiso 1 1 calc R . .
C4 C 0.7426(3) -0.06004(16) 0.78042(14) 0.0480(5) Uani 1 1 d . . .
C5 C 0.7606(3) -0.10657(15) 0.69401(13) 0.0416(4) Uani 1 1 d . . .
C6 C 0.7574(3) -0.04953(15) 0.63940(13) 0.0398(4) Uani 1 1 d . . .
C7 C 0.8085(3) -0.08167(16) 0.55585(14) 0.0469(5) Uani 1 1 d . . .
H7 H 0.8476 -0.1470 0.5261 0.056 Uiso 1 1 calc R . .
C8 C 0.7895(3) 0.00057(17) 0.52844(13) 0.0478(5) Uani 1 1 d . . .
H8 H 0.8132 0.0027 0.4765 0.057 Uiso 1 1 calc R . .
C9 C 0.7256(3) 0.08395(15) 0.59471(12) 0.0402(4) Uani 1 1 d . . .
C10 C 0.6855(3) 0.19323(16) 0.59240(13) 0.0437(5) Uani 1 1 d . . .
C11 C 0.8348(3) 0.26675(15) 0.63609(13) 0.0433(5) Uani 1 1 d . . .
C12 C 0.9719(3) 0.31005(17) 0.60858(16) 0.0534(6) Uani 1 1 d . . .
H12 H 0.9937 0.3012 0.5541 0.064 Uiso 1 1 calc R . .
C13 C 1.0744(3) 0.37062(18) 0.67784(17) 0.0574(6) Uani 1 1 d . . .
H13 H 1.1757 0.4082 0.6767 0.069 Uiso 1 1 calc R . .
C14 C 0.9988(3) 0.36437(16) 0.74664(15) 0.0480(5) Uani 1 1 d . . .
C15 C 1.0384(3) 0.41766(17) 0.83737(16) 0.0549(6) Uani 1 1 d . . .
C16 C 0.9034(3) 0.38154(17) 0.88443(14) 0.0510(5) Uani 1 1 d . . .
C17 C 0.7480(4) 0.4208(2) 0.91017(17) 0.0680(7) Uani 1 1 d . . .
H17 H 0.7062 0.4840 0.9082 0.082 Uiso 1 1 calc R . .
C18 C 0.6606(4) 0.3498(3) 0.94040(18) 0.0726(8) Uani 1 1 d . . .
H18 H 0.5514 0.3583 0.9621 0.087 Uiso 1 1 calc R . .
C19 C 0.7630(4) 0.26576(19) 0.93251(15) 0.0597(6) Uani 1 1 d . . .
C20 C 0.7449(5) 0.1761(2) 0.96633(16) 0.0773(9) Uani 1 1 d . . .
C21 C 0.5140(3) 0.22778(18) 0.63436(16) 0.0535(6) Uani 1 1 d . . .
H21A H 0.5238 0.2281 0.6901 0.080 Uiso 1 1 calc R . .
H21B H 0.4220 0.1800 0.6056 0.080 Uiso 1 1 calc R . .
H21C H 0.4893 0.2967 0.6335 0.080 Uiso 1 1 calc R . .
C22 C 0.6687(4) 0.1932(2) 0.50331(15) 0.0595(6) Uani 1 1 d . . .
H22A H 0.7754 0.1718 0.4769 0.089 Uiso 1 1 calc R . .
H22B H 0.6439 0.2622 0.5028 0.089 Uiso 1 1 calc R . .
H22C H 0.5766 0.1455 0.4746 0.089 Uiso 1 1 calc R . .
C23 C 1.2231(4) 0.3946(3) 0.8618(2) 0.0787(9) Uani 1 1 d . . .
H23A H 1.2330 0.3208 0.8508 0.118 Uiso 1 1 calc R . .
H23B H 1.2462 0.4302 0.9193 0.118 Uiso 1 1 calc R . .
H23C H 1.3052 0.4184 0.8307 0.118 Uiso 1 1 calc R . .
C24 C 1.0295(5) 0.5372(2) 0.8565(2) 0.0824(10) Uani 1 1 d . . .
H24A H 0.9157 0.5543 0.8419 0.124 Uiso 1 1 calc R . .
H24B H 1.1132 0.5600 0.8256 0.124 Uiso 1 1 calc R . .
H24C H 1.0540 0.5715 0.9140 0.124 Uiso 1 1 calc R . .
C25 C 0.5787(8) 0.1870(3) 1.0133(3) 0.158(3) Uani 1 1 d . . .
H25A H 0.4811 0.1852 0.9769 0.237 Uiso 1 1 calc R . .
H25B H 0.5832 0.2523 1.0573 0.237 Uiso 1 1 calc R . .
H25C H 0.5674 0.1305 1.0353 0.237 Uiso 1 1 calc R . .
C26 C 0.9033(7) 0.1799(3) 1.0261(2) 0.1193(18) Uani 1 1 d . . .
H26A H 0.9113 0.2470 1.0680 0.179 Uiso 1 1 calc R . .
H26B H 1.0074 0.1687 0.9962 0.179 Uiso 1 1 calc R . .
H26C H 0.8884 0.1264 1.0510 0.179 Uiso 1 1 calc R . .
C31 C 0.7985(3) -0.21948(16) 0.66104(14) 0.0451(5) Uani 1 1 d . . .
C32 C 0.7485(3) -0.28937(16) 0.58120(15) 0.0515(5) Uani 1 1 d . . .
H32 H 0.6724 -0.2730 0.5407 0.062 Uiso 1 1 calc R . .
C33 C 0.8295(4) -0.38618(19) 0.57024(19) 0.0655(7) Uani 1 1 d . . .
H33 H 0.8191 -0.4476 0.5208 0.079 Uiso 1 1 calc R . .
C34 C 0.9261(4) -0.3790(2) 0.6427(2) 0.0684(7) Uani 1 1 d . . .
H34 H 0.9941 -0.4347 0.6523 0.082 Uiso 1 1 calc R . .
C35 C 0.9085(3) -0.27737(19) 0.69927(18) 0.0579(6) Uani 1 1 d . . .
H35 H 0.9610 -0.2511 0.7549 0.069 Uiso 1 1 calc R . .
C36 C 0.4529(4) -0.3211(2) 0.7324(3) 0.0834(10) Uani 1 1 d . . .
H36 H 0.4126 -0.2511 0.7614 0.100 Uiso 1 1 calc R . .
C37 C 0.4097(4) -0.3803(3) 0.6498(3) 0.0858(10) Uani 1 1 d . . .
H37 H 0.3336 -0.3591 0.6117 0.103 Uiso 1 1 calc R . .
C38 C 0.4963(4) -0.4763(2) 0.6325(2) 0.0777(9) Uani 1 1 d . . .
H38 H 0.4906 -0.5333 0.5801 0.093 Uiso 1 1 calc R . .
C39 C 0.5904(4) -0.4753(2) 0.7039(2) 0.0721(8) Uani 1 1 d . . .
H39 H 0.6626 -0.5315 0.7096 0.087 Uiso 1 1 calc R . .
C40 C 0.5641(4) -0.3797(2) 0.7658(2) 0.0748(8) Uani 1 1 d . . .
H40 H 0.6145 -0.3579 0.8219 0.090 Uiso 1 1 calc R . .
O51 O 1.1574(4) 0.12128(17) 0.82417(16) 0.1016(8) Uani 1 1 d . . .
C52 C 1.2494(7) 0.0095(5) 0.7061(3) 0.1284(17) Uani 1 1 d . . .
H52A H 1.3623 0.0131 0.6841 0.154 Uiso 1 1 calc R . .
H52B H 1.1690 -0.0275 0.6612 0.154 Uiso 1 1 calc R . .
C53 C 1.2593(6) -0.0441(3) 0.7662(5) 0.149(2) Uani 1 1 d . . .
H53A H 1.3773 -0.0636 0.7738 0.178 Uiso 1 1 calc R . .
H53B H 1.1853 -0.1067 0.7492 0.178 Uiso 1 1 calc R . .
C51 C 1.1945(9) 0.1064(4) 0.7441(3) 0.160(3) Uani 1 1 d . . .
H51A H 1.0916 0.1183 0.7150 0.192 Uiso 1 1 calc R . .
H51B H 1.2833 0.1572 0.7423 0.192 Uiso 1 1 calc R . .
C54 C 1.2008(7) 0.0299(4) 0.8417(3) 0.1217(15) Uani 1 1 d . . .
H54A H 1.1008 0.0012 0.8604 0.146 Uiso 1 1 calc R . .
H54B H 1.2920 0.0453 0.8843 0.146 Uiso 1 1 calc R . .

loop_
_atom_site_aniso_label
_atom_site_aniso_U_11
_atom_site_aniso_U_22
_atom_site_aniso_U_33
_atom_site_aniso_U_23
_atom_site_aniso_U_13
_atom_site_aniso_U_12
Fe 0.0518(2) 0.03114(16) 0.0700(2) 0.02121(15) 0.00061(15) -0.00014(12)
N1 0.0708(13) 0.0382(9) 0.0430(10) 0.0120(8) 0.0027(9) -0.0144(9)
N2 0.0550(11) 0.0312(8) 0.0418(9) 0.0119(7) 0.0017(8) -0.0014(7)
N3 0.0524(11) 0.0395(9) 0.0489(10) 0.0181(8) -0.0026(8) -0.0115(8)
N4 0.0653(12) 0.0372(9) 0.0530(11) 0.0128(8) 0.0049(9) -0.0019(8)
C1 0.0808(18) 0.0525(13) 0.0428(13) 0.0121(10) 0.0016(12) -0.0246(12)
C2 0.115(2) 0.0643(16) 0.0462(14) 0.0243(13) -0.0027(15) -0.0272(16)
C3 0.098(2) 0.0483(13) 0.0541(14) 0.0240(11) -0.0053(13) -0.0182(13)
C4 0.0596(14) 0.0372(10) 0.0481(12) 0.0162(9) -0.0029(10) -0.0113(9)
C5 0.0423(11) 0.0355(10) 0.0472(12) 0.0147(9) -0.0036(9) -0.0066(8)
C6 0.0428(11) 0.0310(9) 0.0444(11) 0.0109(8) -0.0007(8) -0.0046(8)
C7 0.0557(13) 0.0339(10) 0.0489(12) 0.0101(9) 0.0066(10) 0.0007(9)
C8 0.0615(14) 0.0419(11) 0.0399(11) 0.0127(9) 0.0069(10) -0.0013(10)
C9 0.0447(11) 0.0338(9) 0.0412(11) 0.0117(8) -0.0028(8) -0.0043(8)
C10 0.0525(12) 0.0349(10) 0.0449(12) 0.0154(9) -0.0023(9) -0.0015(9)
C11 0.0527(12) 0.0316(9) 0.0470(12) 0.0149(8) 0.0013(9) 0.0005(8)
C12 0.0614(14) 0.0423(12) 0.0573(14) 0.0162(10) 0.0127(11) -0.0005(10)
C13 0.0525(14) 0.0442(12) 0.0760(17) 0.0203(12) 0.0074(12) -0.0067(10)
C14 0.0488(12) 0.0330(10) 0.0634(14) 0.0184(10) -0.0064(10) -0.0051(9)
C15 0.0641(15) 0.0387(11) 0.0621(15) 0.0188(10) -0.0144(12) -0.0116(10)
C16 0.0661(15) 0.0354(10) 0.0472(12) 0.0089(9) -0.0104(11) -0.0046(10)
C17 0.0790(19) 0.0560(15) 0.0638(17) 0.0122(13) -0.0036(14) 0.0145(13)
C18 0.0595(16) 0.088(2) 0.0610(17) 0.0102(15) 0.0048(13) 0.0001(15)
C19 0.0746(17) 0.0492(13) 0.0444(13) 0.0006(10) 0.0058(12) -0.0147(12)
C20 0.122(3) 0.0573(15) 0.0442(14) 0.0054(11) 0.0161(15) -0.0323(16)
C21 0.0516(13) 0.0413(11) 0.0667(15) 0.0166(11) -0.0019(11) 0.0007(9)
C22 0.0803(18) 0.0496(13) 0.0525(14) 0.0234(11) -0.0089(12) -0.0005(12)
C23 0.0629(17) 0.087(2) 0.091(2) 0.0400(18) -0.0224(15) -0.0204(15)
C24 0.122(3) 0.0410(13) 0.080(2) 0.0179(13) -0.0192(18) -0.0224(15)
C25 0.230(6) 0.088(3) 0.133(4) -0.006(2) 0.125(4) -0.040(3)
C26 0.226(5) 0.070(2) 0.0617(19) 0.0306(16) -0.048(3) -0.058(3)
C31 0.0447(11) 0.0355(10) 0.0574(13) 0.0187(9) -0.0010(10) -0.0037(8)
C32 0.0613(14) 0.0347(10) 0.0579(14) 0.0146(10) 0.0002(11) -0.0045(9)
C33 0.0781(18) 0.0375(12) 0.0780(18) 0.0132(12) 0.0182(15) 0.0042(11)
C34 0.0561(15) 0.0504(14) 0.107(2) 0.0351(15) 0.0096(15) 0.0118(11)
C35 0.0490(13) 0.0507(13) 0.0794(17) 0.0299(12) -0.0068(12) -0.0006(10)
C36 0.0698(19) 0.0551(16) 0.135(3) 0.0406(19) 0.036(2) 0.0082(14)
C37 0.0525(16) 0.086(2) 0.138(3) 0.064(2) -0.0082(18) -0.0154(15)
C38 0.082(2) 0.0497(15) 0.102(2) 0.0292(15) -0.0062(18) -0.0232(14)
C39 0.087(2) 0.0407(13) 0.098(2) 0.0353(14) 0.0077(17) -0.0040(13)
C40 0.091(2) 0.0545(16) 0.088(2) 0.0335(15) 0.0192(17) -0.0027(14)
O51 0.150(2) 0.0655(13) 0.0957(17) 0.0293(12) 0.0563(16) 0.0222(14)
C52 0.120(4) 0.146(4) 0.090(3) -0.005(3) 0.025(3) -0.004(3)
C53 0.095(3) 0.073(3) 0.285(8) 0.061(4) 0.063(4) 0.025(2)
C51 0.240(7) 0.148(4) 0.141(4) 0.098(4) 0.114(4) 0.097(4)
C54 0.149(4) 0.134(4) 0.107(3) 0.074(3) -0.011(3) 0.005(3)

loop_
_atom_type_symbol
_atom_type_description
_atom_type_scat_dispersion_real
_atom_type_scat_dispersion_imag
_atom_type_scat_source
C C 0.0033 0.0016 'International Tables Vol C Tables 4.2.6.8 and 6.1.1.4'
H H 0.0000 0.0000 'International Tables Vol C Tables 4.2.6.8 and 6.1.1.4'
N N 0.0061 0.0033 'International Tables Vol C Tables 4.2.6.8 and 6.1.1.4'
O O 0.0106 0.0060 'International Tables Vol C Tables 4.2.6.8 and 6.1.1.4'
Fe Fe 0.3463 0.8444 'International Tables Vol C Tables 4.2.6.8 and 6.1.1.4'

loop_
_geom_angle_atom_site_label_1
_geom_angle_atom_site_label_2
_geom_angle_atom_site_label_3
_geom_angle
_geom_angle_site_symmetry_1
_geom_angle_site_symmetry_3
_geom_angle_publ_flag
C33 Fe C32 40.91(10) . . ?
C33 Fe C34 40.51(12) . . ?
C32 Fe C34 68.63(11) . . ?
C33 Fe C36 160.37(15) . . ?
C32 Fe C36 126.56(12) . . ?
C34 Fe C36 159.10(15) . . ?
C33 Fe C39 117.81(12) . . ?
C32 Fe C39 153.65(11) . . ?
C34 Fe C39 105.14(12) . . ?
C36 Fe C39 67.69(12) . . ?
C33 Fe C38 103.26(13) . . ?
C32 Fe C38 119.12(12) . . ?
C34 Fe C38 119.98(13) . . ?
C36 Fe C38 68.09(14) . . ?
C39 Fe C38 40.25(12) . . ?
C33 Fe C37 121.63(15) . . ?
C32 Fe C37 107.23(13) . . ?
C34 Fe C37 157.04(15) . . ?
C36 Fe C37 40.53(15) . . ?
C39 Fe C37 68.03(13) . . ?
C38 Fe C37 40.76(13) . . ?
C33 Fe C40 154.63(12) . . ?
C32 Fe C40 164.17(11) . . ?
C34 Fe C40 121.77(13) . . ?
C36 Fe C40 40.23(13) . . ?
C39 Fe C40 40.30(12) . . ?
C38 Fe C40 67.93(14) . . ?
C37 Fe C40 68.06(15) . . ?
C33 Fe C35 68.20(12) . . ?
C32 Fe C35 68.51(11) . . ?
C34 Fe C35 40.58(11) . . ?
C36 Fe C35 126.08(14) . . ?
C39 Fe C35 124.26(12) . . ?
C38 Fe C35 157.97(12) . . ?
C37 Fe C35 160.87(13) . . ?
C40 Fe C35 110.67(13) . . ?
C33 Fe C31 68.55(10) . . ?
C32 Fe C31 40.67(9) . . ?
C34 Fe C31 68.68(10) . . ?
C36 Fe C31 112.12(11) . . ?
C39 Fe C31 162.89(11) . . ?
C38 Fe C31 156.75(12) . . ?
C37 Fe C31 123.82(11) . . ?
C40 Fe C31 128.36(11) . . ?
C35 Fe C31 40.91(9) . . ?
C1 N1 C4 110.25(19) . . ?
C9 N2 C6 106.44(17) . . ?
C11 N3 C14 111.39(19) . . ?
C19 N4 C16 111.1(2) . . ?
N1 C1 C2 107.6(2) . . ?
N1 C1 C20 126.6(2) . . ?
C2 C1 C20 125.9(2) . . ?
C3 C2 C1 108.4(2) . . ?
C2 C3 C4 108.0(2) . . ?
N1 C4 C3 105.8(2) . . ?
N1 C4 C5 123.47(19) . . ?
C3 C4 C5 130.6(2) . . ?
C6 C5 C4 123.18(18) . . ?
C6 C5 C31 117.80(19) . . ?
C4 C5 C31 118.84(19) . . ?
C5 C6 N2 123.55(19) . . ?
C5 C6 C7 128.30(19) . . ?
N2 C6 C7 108.08(17) . . ?
C8 C7 C6 107.34(19) . . ?
C7 C8 C9 106.89(19) . . ?
N2 C9 C8 111.24(18) . . ?
N2 C9 C10 123.04(18) . . ?
C8 C9 C10 125.70(18) . . ?
C11 C10 C9 108.05(17) . . ?
C11 C10 C22 108.71(19) . . ?
C9 C10 C22 110.39(18) . . ?
C11 C10 C21 111.21(18) . . ?
C9 C10 C21 109.37(17) . . ?
C22 C10 C21 109.1(2) . . ?
N3 C11 C12 106.4(2) . . ?
N3 C11 C10 120.72(19) . . ?
C12 C11 C10 132.9(2) . . ?
C11 C12 C13 107.9(2) . . ?
C14 C13 C12 108.3(2) . . ?
C13 C14 N3 106.1(2) . . ?
C13 C14 C15 133.0(2) . . ?
N3 C14 C15 120.7(2) . . ?
C16 C15 C14 108.35(19) . . ?
C16 C15 C24 109.4(2) . . ?
C14 C15 C24 109.0(2) . . ?
C16 C15 C23 111.8(2) . . ?
C14 C15 C23 110.9(2) . . ?
C24 C15 C23 107.3(2) . . ?
C17 C16 N4 106.2(2) . . ?
C17 C16 C15 130.8(2) . . ?
N4 C16 C15 122.4(2) . . ?
C16 C17 C18 108.3(3) . . ?
C19 C18 C17 108.7(3) . . ?
N4 C19 C18 105.7(2) . . ?
N4 C19 C20 122.9(3) . . ?
C18 C19 C20 130.6(3) . . ?
C25 C20 C19 109.2(3) . . ?
C25 C20 C1 107.9(3) . . ?
C19 C20 C1 114.4(2) . . ?
C25 C20 C26 109.2(3) . . ?
C19 C20 C26 109.0(2) . . ?
C1 C20 C26 107.0(3) . . ?
C32 C31 C35 106.4(2) . . ?
C32 C31 C5 126.4(2) . . ?
C35 C31 C5 126.9(2) . . ?
C32 C31 Fe 68.03(12) . . ?
C35 C31 Fe 68.62(13) . . ?
C5 C31 Fe 133.06(16) . . ?
C33 C32 C31 108.5(2) . . ?
C33 C32 Fe 69.36(15) . . ?
C31 C32 Fe 71.30(13) . . ?
C34 C33 C32 108.4(2) . . ?
C34 C33 Fe 69.89(16) . . ?
C32 C33 Fe 69.73(15) . . ?
C33 C34 C35 108.3(2) . . ?
C33 C34 Fe 69.61(16) . . ?
C35 C34 Fe 70.46(15) . . ?
C34 C35 C31 108.3(2) . . ?
C34 C35 Fe 68.96(15) . . ?
C31 C35 Fe 70.47(13) . . ?
C40 C36 C37 108.4(3) . . ?
C40 C36 Fe 70.13(17) . . ?
C37 C36 Fe 69.69(19) . . ?
C36 C37 C38 107.3(3) . . ?
C36 C37 Fe 69.78(18) . . ?
C38 C37 Fe 69.42(17) . . ?
C39 C38 C37 108.0(3) . . ?
C39 C38 Fe 70.01(16) . . ?
C37 C38 Fe 69.81(16) . . ?
C38 C39 C40 108.6(3) . . ?
C38 C39 Fe 69.74(15) . . ?
C40 C39 Fe 70.19(15) . . ?
C36 C40 C39 107.7(3) . . ?
C36 C40 Fe 69.65(18) . . ?
C39 C40 Fe 69.51(17) . . ?
C51 O51 C54 107.5(3) . . ?
C51 C52 C53 107.4(4) . . ?
C52 C53 C54 105.5(3) . . ?
C52 C51 O51 112.3(4) . . ?
O51 C54 C53 107.1(4) . . ?

loop_
_geom_bond_atom_site_label_1
_geom_bond_atom_site_label_2
_geom_bond_distance
_geom_bond_site_symmetry_2
_geom_bond_publ_flag
Fe C33 2.033(3) . ?
Fe C32 2.038(2) . ?
Fe C34 2.036(3) . ?
Fe C36 2.045(3) . ?
Fe C39 2.043(3) . ?
Fe C38 2.039(3) . ?
Fe C37 2.044(3) . ?
Fe C40 2.052(3) . ?
Fe C35 2.056(3) . ?
Fe C31 2.081(2) . ?
N1 C1 1.348(3) . ?
N1 C4 1.394(3) . ?
N2 C9 1.327(3) . ?
N2 C6 1.413(3) . ?
N3 C11 1.366(3) . ?
N3 C14 1.378(3) . ?
N4 C19 1.368(3) . ?
N4 C16 1.385(3) . ?
C1 C2 1.384(4) . ?
C1 C20 1.521(4) . ?
C2 C3 1.382(4) . ?
C3 C4 1.399(3) . ?
C4 C5 1.432(3) . ?
C5 C6 1.396(3) . ?
C5 C31 1.487(3) . ?
C6 C7 1.437(3) . ?
C7 C8 1.350(3) . ?
C8 C9 1.433(3) . ?
C9 C10 1.529(3) . ?
C10 C11 1.518(3) . ?
C10 C22 1.537(3) . ?
C10 C21 1.540(3) . ?
C11 C12 1.372(3) . ?
C12 C13 1.417(4) . ?
C13 C14 1.366(4) . ?
C14 C15 1.515(3) . ?
C15 C16 1.510(4) . ?
C15 C24 1.546(3) . ?
C15 C23 1.541(4) . ?
C16 C17 1.354(4) . ?
C17 C18 1.405(4) . ?
C18 C19 1.371(4) . ?
C19 C20 1.512(4) . ?
C20 C25 1.527(5) . ?
C20 C26 1.563(5) . ?
C31 C32 1.432(3) . ?
C31 C35 1.446(3) . ?
C32 C33 1.423(3) . ?
C33 C34 1.409(4) . ?
C34 C35 1.419(4) . ?
C36 C40 1.409(5) . ?
C36 C37 1.417(5) . ?
C37 C38 1.422(5) . ?
C38 C39 1.404(4) . ?
C39 C40 1.410(4) . ?
O51 C51 1.371(5) . ?
O51 C54 1.407(5) . ?
C52 C51 1.349(6) . ?
C52 C53 1.445(7) . ?
C53 C54 1.456(7) . ?

loop_
_geom_hbond_atom_site_label_D
_geom_hbond_atom_site_label_H
_geom_hbond_atom_site_label_A
_geom_hbond_distance_DH
_geom_hbond_distance_HA
_geom_hbond_distance_DA
_geom_hbond_angle_DHA
_geom_hbond_site_symmetry_A
N1 H1N N2 0.86 2.21 2.781(3) 123.3 .
N4 H4N O51 0.86 2.13 2.958(3) 161.5 .
